data_4332014
loop_
_publ_author_name
'Silva, Rosalice M.'
'Smith, Mark D.'
'Gardinier, James R.'

_publ_section_title
;
 Anion- and Solvent-Directed Assembly in Silver Bis(thioimidazolyl)methane
 Chemistry and the Silver&#x2212;Sulfur Interaction
;
_journal_issue 5
_journal_name_full 'Inorganic Chemistry'
_journal_page_first 2132
_journal_page_last 2142
_journal_paper_doi 10.1021/ic052025a
_journal_volume 45
_journal_year 2006
_chemical_formula_moiety 'C18 H24 Ag2 N8 S4, 2(C3 H6 O), 2(F6 P)'
_chemical_formula_sum 'C24 H36 Ag2 F12 N8 O2 P2 S4'
_chemical_formula_weight 1102.53
_chemical_name_systematic
; 
 ? 
;
_space_group_IT_number 2
_symmetry_cell_setting triclinic
_symmetry_space_group_name_Hall '-P 1'
_symmetry_space_group_name_H-M 'P -1'
_atom_sites_solution_hydrogens geom
_atom_sites_solution_primary direct
_atom_sites_solution_secondary difmap
_audit_creation_method SHELXL-97
_cell_angle_alpha 106.1110(10)
_cell_angle_beta 93.4160(10)
_cell_angle_gamma 115.3340(10)
_cell_formula_units_Z 2
_cell_length_a 12.2593(8)
_cell_length_b 12.3743(8)
_cell_length_c 15.2717(9)
_cell_measurement_reflns_used 8028
_cell_measurement_temperature 150(1)
_cell_measurement_theta_max 26.386
_cell_measurement_theta_min 2.272
_cell_volume 1968.8(2)
_computing_cell_refinement 'SAINT+ NT V6.22 (Bruker, 2001)'
_computing_data_collection 'SMART NT V5.625 (Bruker, 1998)'
_computing_data_reduction 'SAINT+ NT V6.22'
_computing_molecular_graphics 'SHELXTL V6.1 (Sheldrick, 2000)'
_computing_publication_material 'SHELXTL V6.1'
_computing_structure_refinement 'SHELXL-97 (Sheldrick, 1997)'
_computing_structure_solution 'SHELXS-97 (Sheldrick, 1990)'
_diffrn_ambient_temperature 150(1)
_diffrn_measured_fraction_theta_full 0.999
_diffrn_measured_fraction_theta_max 0.999
_diffrn_measurement_device_type 'Bruker SMART APEX CCD diffractometer'
_diffrn_measurement_method 'omega scans'
_diffrn_radiation_monochromator graphite
_diffrn_radiation_source 'fine-focus sealed tube'
_diffrn_radiation_type MoK\a
_diffrn_radiation_wavelength 0.71073
_diffrn_reflns_av_R_equivalents 0.0383
_diffrn_reflns_av_sigmaI/netI 0.0291
_diffrn_reflns_limit_h_max 15
_diffrn_reflns_limit_h_min -15
_diffrn_reflns_limit_k_max 15
_diffrn_reflns_limit_k_min -15
_diffrn_reflns_limit_l_max 19
_diffrn_reflns_limit_l_min -19
_diffrn_reflns_number 23827
_diffrn_reflns_theta_full 26.40
_diffrn_reflns_theta_max 26.40
_diffrn_reflns_theta_min 1.42
_diffrn_standards_decay_% none
_exptl_absorpt_coefficient_mu 1.382
_exptl_absorpt_correction_type none
_exptl_crystal_colour colorless
_exptl_crystal_density_diffrn 1.860
_exptl_crystal_density_method 'not measured'
_exptl_crystal_description prism
_exptl_crystal_F_000 1096
_exptl_crystal_size_max 0.48
_exptl_crystal_size_mid 0.40
_exptl_crystal_size_min 0.35
_refine_diff_density_max 1.179
_refine_diff_density_min -0.509
_refine_diff_density_rms 0.081
_refine_ls_extinction_method none
_refine_ls_goodness_of_fit_ref 1.031
_refine_ls_hydrogen_treatment constr
_refine_ls_matrix_type full
_refine_ls_number_parameters 553
_refine_ls_number_reflns 8055
_refine_ls_number_restraints 63
_refine_ls_restrained_S_all 1.031
_refine_ls_R_factor_all 0.0320
_refine_ls_R_factor_gt 0.0294
_refine_ls_shift/su_max 0.001
_refine_ls_shift/su_mean 0.000
_refine_ls_structure_factor_coef Fsqd
_refine_ls_weighting_details 'calc w=1/[\s^2^(Fo^2^)+(0.0398P)^2^+1.5208P] where P=(Fo^2^+2Fc^2^)/3'
_refine_ls_weighting_scheme calc
_refine_ls_wR_factor_gt 0.0759
_refine_ls_wR_factor_ref 0.0773
_reflns_number_gt 7402
_reflns_number_total 8055
_reflns_threshold_expression >2sigma(I)
_cod_data_source_file ic052025asup1.cif
_cod_data_source_block Ag2(L2)2(PF6)2
_cod_depositor_comments
;
The following automatic conversions were performed:

'_symmetry_cell_setting' value 'Triclinic' changed to 'triclinic'
according to /home/saulius/struct/CIF-dictionaries/cif_core.dic
dictionary named 'cif_core.dic' version 2.4.2 from 2011-04-26.

Automatic conversion script
Id: cif_fix_values 1891 2012-01-12 08:04:46Z andrius 

The following automatic conversions were performed:

'_refine_ls_hydrogen_treatment' value 'constr`' was replaced with the
value 'constr' as specified in the replacement file
'src/cod-tools/trunk/data/replacement-values/replacement_values.lst'.

Automatic conversion script
Id: cif_fix_values 5376 2017-05-30 11:51:03Z andrius 
;
_cod_database_code 4332014

loop_
_symmetry_equiv_pos_as_xyz
'x, y, z'
'-x, -y, -z'

loop_
_atom_site_label
_atom_site_type_symbol
_atom_site_fract_x
_atom_site_fract_y
_atom_site_fract_z
_atom_site_U_iso_or_equiv
_atom_site_adp_type
_atom_site_occupancy
_atom_site_symmetry_multiplicity
_atom_site_calc_flag
_atom_site_refinement_flags
_atom_site_disorder_assembly
_atom_site_disorder_group
Ag1 Ag 0.773338(18) 0.830218(18) 0.311976(13) 0.03261(6) Uani 1 1 d . . .
Ag2 Ag 0.566414(18) 0.574429(18) 0.283269(15) 0.03485(7) Uani 1 1 d . . .
S1 S 0.51132(6) 0.76099(7) 0.14378(5) 0.03804(16) Uani 1 1 d . . .
S2 S 0.54469(6) 0.87870(6) 0.35377(4) 0.02922(13) Uani 1 1 d . . .
S3 S 0.71828(6) 0.63829(6) 0.46695(4) 0.03307(14) Uani 1 1 d . . .
S4 S 0.90093(6) 0.65916(6) 0.33318(5) 0.03425(15) Uani 1 1 d . . .
C1 C 0.4992(2) 0.8782(3) 0.23883(19) 0.0336(6) Uani 1 1 d . . .
H1A H 0.5509 0.9634 0.2352 0.040 Uiso 1 1 calc R . .
H1B H 0.4126 0.8634 0.2304 0.040 Uiso 1 1 calc R . .
C2 C 0.8391(3) 0.6023(3) 0.42562(18) 0.0387(6) Uani 1 1 d . . .
H2A H 0.9081 0.6381 0.4793 0.046 Uiso 1 1 calc R . .
H2B H 0.8063 0.5089 0.4037 0.046 Uiso 1 1 calc R . .
C11 C 0.6635(2) 0.8429(2) 0.13286(16) 0.0277(5) Uani 1 1 d . . .
C12 C 0.8201(3) 0.9496(3) 0.07736(19) 0.0397(6) Uani 1 1 d . . .
H12 H 0.8694 0.9980 0.0430 0.048 Uiso 1 1 calc R . .
C13 C 0.8581(3) 0.9076(3) 0.14000(19) 0.0383(6) Uani 1 1 d . . .
H13 H 0.9405 0.9229 0.1574 0.046 Uiso 1 1 calc R . .
C14 C 0.6179(3) 0.9353(4) 0.0176(2) 0.0564(9) Uani 1 1 d . . .
H14A H 0.5320 0.8718 0.0082 0.085 Uiso 1 1 calc R . .
H14B H 0.6414 0.9322 -0.0430 0.085 Uiso 1 1 calc R . .
H14C H 0.6269 1.0200 0.0498 0.085 Uiso 1 1 calc R . .
C21 C 0.4251(2) 0.7345(2) 0.35191(16) 0.0257(5) Uani 1 1 d . . .
C22 C 0.2521(3) 0.5991(3) 0.3747(2) 0.0373(6) Uani 1 1 d . . .
H22 H 0.1729 0.5618 0.3890 0.045 Uiso 1 1 calc R . .
C23 C 0.3217(3) 0.5413(3) 0.3467(2) 0.0400(6) Uani 1 1 d . . .
H23 H 0.2988 0.4547 0.3381 0.048 Uiso 1 1 calc R . .
C24 C 0.2783(3) 0.8201(3) 0.40547(19) 0.0342(6) Uani 1 1 d . . .
H24A H 0.3432 0.8956 0.4538 0.051 Uiso 1 1 calc R . .
H24B H 0.2029 0.7878 0.4298 0.051 Uiso 1 1 calc R . .
H24C H 0.2621 0.8426 0.3512 0.051 Uiso 1 1 calc R . .
C31 C 0.7966(2) 0.8035(2) 0.51030(16) 0.0248(5) Uani 1 1 d . . .
C32 C 0.8891(2) 0.9982(2) 0.60933(17) 0.0292(5) Uani 1 1 d . . .
H32 H 0.9272 1.0693 0.6651 0.035 Uiso 1 1 calc R . .
C33 C 0.8714(2) 1.0010(2) 0.52157(17) 0.0292(5) Uani 1 1 d . . .
H33 H 0.8957 1.0756 0.5054 0.035 Uiso 1 1 calc R . .
C34 C 0.8404(3) 0.8275(3) 0.68034(18) 0.0368(6) Uani 1 1 d . . .
H34A H 0.7801 0.7376 0.6608 0.055 Uiso 1 1 calc R . .
H34B H 0.8178 0.8763 0.7316 0.055 Uiso 1 1 calc R . .
H34C H 0.9225 0.8379 0.7012 0.055 Uiso 1 1 calc R . .
C41 C 0.7978(2) 0.5407(2) 0.23251(16) 0.0255(5) Uani 1 1 d . . .
C42 C 0.7293(2) 0.3914(3) 0.09614(18) 0.0342(6) Uani 1 1 d . . .
H42 H 0.7241 0.3298 0.0403 0.041 Uiso 1 1 calc R . .
C43 C 0.6390(3) 0.4213(3) 0.12060(18) 0.0352(6) Uani 1 1 d . . .
H43 H 0.5581 0.3828 0.0842 0.042 Uiso 1 1 calc R . .
C44 C 0.9486(3) 0.4650(3) 0.1715(2) 0.0374(6) Uani 1 1 d . . .
H44A H 1.0039 0.5249 0.2312 0.056 Uiso 1 1 calc R . .
H44B H 0.9856 0.4892 0.1204 0.056 Uiso 1 1 calc R . .
H44C H 0.9356 0.3792 0.1656 0.056 Uiso 1 1 calc R . .
C51 C 0.2479(3) 0.3330(3) 0.0989(2) 0.0472(7) Uani 1 1 d . . .
C52 C 0.1267(3) 0.2505(4) 0.1158(2) 0.0576(9) Uani 1 1 d . . .
H52A H 0.1315 0.1814 0.1323 0.086 Uiso 1 1 calc R . .
H52B H 0.0632 0.2150 0.0593 0.086 Uiso 1 1 calc R . .
H52C H 0.1054 0.3009 0.1670 0.086 Uiso 1 1 calc R . .
C53 C 0.2509(5) 0.4268(4) 0.0566(4) 0.0959(17) Uani 1 1 d . . .
H53A H 0.2400 0.4934 0.1016 0.144 Uiso 1 1 calc R . .
H53B H 0.1844 0.3852 0.0013 0.144 Uiso 1 1 calc R . .
H53C H 0.3305 0.4648 0.0385 0.144 Uiso 1 1 calc R . .
C54 C 0.4859(3) 0.2722(3) 0.3390(2) 0.0404(6) Uani 1 1 d . . .
C55 C 0.4832(4) 0.2079(4) 0.4094(2) 0.0584(9) Uani 1 1 d . . .
H55A H 0.4819 0.2608 0.4700 0.088 Uiso 1 1 calc R . .
H55B H 0.5568 0.1954 0.4146 0.088 Uiso 1 1 calc R . .
H55C H 0.4092 0.1253 0.3896 0.088 Uiso 1 1 calc R . .
C56 C 0.4908(3) 0.2054(3) 0.2435(2) 0.0464(7) Uani 1 1 d . . .
H56A H 0.4712 0.2433 0.2003 0.070 Uiso 1 1 calc R . .
H56B H 0.4306 0.1154 0.2246 0.070 Uiso 1 1 calc R . .
H56C H 0.5737 0.2134 0.2424 0.070 Uiso 1 1 calc R . .
N11 N 0.7603(2) 0.8396(2) 0.17470(15) 0.0336(5) Uani 1 1 d . . .
N12 N 0.6975(2) 0.9088(2) 0.07351(14) 0.0330(5) Uani 1 1 d . . .
N21 N 0.4302(2) 0.62546(19) 0.33252(15) 0.0297(4) Uani 1 1 d . . .
N22 N 0.31844(19) 0.72254(19) 0.37820(14) 0.0269(4) Uani 1 1 d . . .
N31 N 0.81288(18) 0.87916(19) 0.45991(14) 0.0261(4) Uani 1 1 d . . .
N32 N 0.84147(19) 0.87362(19) 0.60197(13) 0.0262(4) Uani 1 1 d . . .
N41 N 0.68153(19) 0.5151(2) 0.20557(14) 0.0290(4) Uani 1 1 d . . .
N42 N 0.82987(19) 0.46739(19) 0.16766(14) 0.0278(4) Uani 1 1 d . . .
O51 O 0.3370(2) 0.3208(3) 0.1181(3) 0.0876(10) Uani 1 1 d . . .
O52 O 0.4818(3) 0.3721(2) 0.35868(19) 0.0665(7) Uani 1 1 d . . .
P1 P 0.15736(6) 0.81563(7) 0.12987(4) 0.03032(14) Uani 1 1 d D . .
F1 F 0.04123(15) 0.77982(17) 0.17882(12) 0.0461(4) Uani 1 1 d D . .
F2 F 0.0746(2) 0.7037(2) 0.03795(14) 0.0734(7) Uani 1 1 d D . .
F3 F 0.12448(19) 0.9122(2) 0.09829(15) 0.0614(5) Uani 1 1 d D . .
F4 F 0.27563(17) 0.85313(19) 0.08322(13) 0.0507(4) Uani 1 1 d D . .
F5 F 0.24120(16) 0.92767(17) 0.22449(12) 0.0492(4) Uani 1 1 d D . .
F6 F 0.19298(16) 0.72209(17) 0.16394(15) 0.0539(5) Uani 1 1 d D . .
P2A P 0.8566(7) 0.2417(8) 0.3476(5) 0.0317(4) Uani 0.595(17) 1 d PD A 1
F7A F 0.9061(13) 0.1515(13) 0.3719(10) 0.086(4) Uani 0.595(17) 1 d PD A 1
F8A F 0.8904(6) 0.3230(8) 0.4523(4) 0.103(3) Uani 0.595(17) 1 d PD A 1
F9A F 0.7255(6) 0.1530(8) 0.3622(5) 0.0631(17) Uani 0.595(17) 1 d PD A 1
F10A F 0.8049(11) 0.3279(11) 0.3213(10) 0.079(3) Uani 0.595(17) 1 d PD A 1
F11A F 0.8212(10) 0.1597(8) 0.2442(5) 0.087(3) Uani 0.595(17) 1 d PD A 1
F12A F 0.9884(6) 0.3296(8) 0.3361(7) 0.068(2) Uani 0.595(17) 1 d PD A 1
P2B P 0.8575(11) 0.2483(11) 0.3441(8) 0.0317(4) Uani 0.405(17) 1 d PD A 2
F7B F 0.9203(17) 0.1861(15) 0.3939(10) 0.056(3) Uani 0.405(17) 1 d PD A 2
F8B F 0.9855(11) 0.3683(15) 0.3662(14) 0.107(6) Uani 0.405(17) 1 d PD A 2
F9B F 0.830(2) 0.3069(16) 0.4405(9) 0.125(6) Uani 0.405(17) 1 d PD A 2
F10B F 0.7987(13) 0.3176(15) 0.3006(11) 0.049(3) Uani 0.405(17) 1 d PD A 2
F11B F 0.7289(11) 0.1280(13) 0.3185(18) 0.119(7) Uani 0.405(17) 1 d PD A 2
F12B F 0.886(2) 0.194(2) 0.2490(8) 0.110(6) Uani 0.405(17) 1 d PD A 2

loop_
_atom_site_aniso_label
_atom_site_aniso_U_11
_atom_site_aniso_U_22
_atom_site_aniso_U_33
_atom_site_aniso_U_23
_atom_site_aniso_U_13
_atom_site_aniso_U_12
Ag1 0.03930(12) 0.03353(11) 0.02554(10) 0.01314(8) 0.00334(8) 0.01578(9)
Ag2 0.03080(11) 0.02881(11) 0.04557(13) 0.00780(9) 0.01256(9) 0.01663(9)
S1 0.0324(3) 0.0350(3) 0.0323(3) 0.0092(3) 0.0030(3) 0.0047(3)
S2 0.0259(3) 0.0259(3) 0.0356(3) 0.0108(2) 0.0071(2) 0.0114(2)
S3 0.0401(3) 0.0225(3) 0.0257(3) 0.0061(2) 0.0037(3) 0.0066(3)
S4 0.0315(3) 0.0249(3) 0.0361(3) -0.0009(3) 0.0035(3) 0.0112(3)
C1 0.0330(13) 0.0392(14) 0.0383(14) 0.0215(12) 0.0114(11) 0.0196(12)
C2 0.0556(17) 0.0321(14) 0.0286(13) 0.0046(11) -0.0007(12) 0.0249(13)
C11 0.0320(12) 0.0262(12) 0.0209(11) 0.0056(9) 0.0044(9) 0.0114(10)
C12 0.0404(15) 0.0411(15) 0.0307(13) 0.0113(12) 0.0107(12) 0.0127(13)
C13 0.0338(14) 0.0437(15) 0.0332(14) 0.0071(12) 0.0088(11) 0.0177(12)
C14 0.056(2) 0.068(2) 0.056(2) 0.0404(18) 0.0043(16) 0.0281(18)
C21 0.0275(12) 0.0254(11) 0.0266(12) 0.0104(9) 0.0075(9) 0.0131(10)
C22 0.0334(14) 0.0327(14) 0.0489(16) 0.0198(12) 0.0196(12) 0.0130(11)
C23 0.0443(16) 0.0254(13) 0.0523(17) 0.0157(12) 0.0198(13) 0.0151(12)
C24 0.0365(14) 0.0391(14) 0.0404(14) 0.0167(12) 0.0162(11) 0.0264(12)
C31 0.0245(11) 0.0248(11) 0.0243(11) 0.0072(9) 0.0042(9) 0.0115(9)
C32 0.0329(13) 0.0221(11) 0.0300(12) 0.0044(10) 0.0073(10) 0.0131(10)
C33 0.0348(13) 0.0246(12) 0.0340(13) 0.0104(10) 0.0105(11) 0.0181(10)
C34 0.0501(16) 0.0335(13) 0.0236(12) 0.0099(11) 0.0049(11) 0.0168(12)
C41 0.0301(12) 0.0207(11) 0.0262(11) 0.0074(9) 0.0073(9) 0.0122(10)
C42 0.0376(14) 0.0353(14) 0.0247(12) 0.0052(10) 0.0069(10) 0.0154(12)
C43 0.0323(13) 0.0392(14) 0.0287(13) 0.0073(11) 0.0038(10) 0.0146(11)
C44 0.0372(14) 0.0369(14) 0.0435(15) 0.0093(12) 0.0121(12) 0.0238(12)
C51 0.0420(16) 0.0428(17) 0.0462(17) 0.0049(14) -0.0050(13) 0.0182(14)
C52 0.056(2) 0.074(2) 0.0440(18) 0.0259(17) 0.0101(15) 0.0280(19)
C53 0.072(3) 0.062(3) 0.134(4) 0.054(3) -0.008(3) 0.004(2)
C54 0.0330(14) 0.0324(14) 0.0447(16) 0.0093(12) 0.0052(12) 0.0078(11)
C55 0.066(2) 0.079(3) 0.0458(18) 0.0272(18) 0.0173(16) 0.044(2)
C56 0.0531(18) 0.0416(16) 0.0419(16) 0.0160(13) 0.0089(14) 0.0186(14)
N11 0.0362(12) 0.0446(13) 0.0270(10) 0.0148(10) 0.0090(9) 0.0230(10)
N12 0.0385(12) 0.0360(12) 0.0244(10) 0.0131(9) 0.0051(9) 0.0155(10)
N21 0.0338(11) 0.0261(10) 0.0335(11) 0.0121(9) 0.0125(9) 0.0158(9)
N22 0.0284(10) 0.0281(10) 0.0295(10) 0.0124(8) 0.0111(8) 0.0153(9)
N31 0.0282(10) 0.0265(10) 0.0272(10) 0.0096(8) 0.0063(8) 0.0153(8)
N32 0.0302(10) 0.0251(10) 0.0220(9) 0.0065(8) 0.0044(8) 0.0127(8)
N41 0.0284(10) 0.0291(11) 0.0295(11) 0.0076(9) 0.0064(8) 0.0147(9)
N42 0.0291(10) 0.0274(10) 0.0273(10) 0.0075(8) 0.0078(8) 0.0144(9)
O51 0.0458(15) 0.083(2) 0.124(3) 0.0156(19) -0.0091(16) 0.0360(15)
O52 0.0868(19) 0.0354(12) 0.0680(16) 0.0115(11) 0.0211(14) 0.0230(12)
P1 0.0314(3) 0.0359(3) 0.0264(3) 0.0090(3) 0.0069(3) 0.0188(3)
F1 0.0365(9) 0.0485(10) 0.0537(10) 0.0177(8) 0.0189(8) 0.0184(8)
F2 0.0622(13) 0.0876(16) 0.0394(10) -0.0165(10) -0.0083(9) 0.0328(12)
F3 0.0681(13) 0.0869(15) 0.0746(13) 0.0541(12) 0.0317(11) 0.0574(12)
F4 0.0532(11) 0.0674(12) 0.0526(10) 0.0308(9) 0.0316(9) 0.0375(10)
F5 0.0454(10) 0.0431(9) 0.0409(9) 0.0032(8) 0.0045(8) 0.0118(8)
F6 0.0430(10) 0.0437(10) 0.0860(14) 0.0335(10) 0.0131(9) 0.0225(8)
P2A 0.0321(4) 0.0288(8) 0.0346(6) 0.0122(5) 0.0097(4) 0.0132(4)
F7A 0.070(5) 0.095(7) 0.152(10) 0.100(7) 0.043(6) 0.051(6)
F8A 0.067(4) 0.133(5) 0.036(2) -0.022(3) 0.005(2) 0.014(3)
F9A 0.029(2) 0.073(4) 0.081(4) 0.041(3) 0.015(2) 0.008(2)
F10A 0.079(5) 0.043(3) 0.135(9) 0.031(4) 0.030(5) 0.045(3)
F11A 0.137(7) 0.066(3) 0.042(3) -0.011(2) 0.008(4) 0.053(4)
F12A 0.047(3) 0.074(5) 0.117(6) 0.069(5) 0.048(4) 0.032(4)
P2B 0.0321(4) 0.0288(8) 0.0346(6) 0.0122(5) 0.0097(4) 0.0132(4)
F7B 0.054(4) 0.066(6) 0.059(4) 0.039(4) 0.004(3) 0.027(4)
F8B 0.060(7) 0.072(8) 0.132(11) 0.060(8) -0.038(6) -0.029(5)
F9B 0.235(16) 0.156(11) 0.106(8) 0.091(8) 0.131(10) 0.159(12)
F10B 0.042(4) 0.060(7) 0.065(4) 0.037(4) 0.012(3) 0.030(4)
F11B 0.064(6) 0.049(5) 0.205(18) 0.064(9) -0.032(8) -0.013(4)
F12B 0.207(16) 0.162(14) 0.056(5) 0.046(7) 0.056(8) 0.160(14)

loop_
_atom_type_symbol
_atom_type_description
_atom_type_scat_dispersion_real
_atom_type_scat_dispersion_imag
_atom_type_scat_source
C C 0.0033 0.0016 'International Tables Vol C Tables 4.2.6.8 and 6.1.1.4'
H H 0.0000 0.0000 'International Tables Vol C Tables 4.2.6.8 and 6.1.1.4'
N N 0.0061 0.0033 'International Tables Vol C Tables 4.2.6.8 and 6.1.1.4'
F F 0.0171 0.0103 'International Tables Vol C Tables 4.2.6.8 and 6.1.1.4'
P P 0.1023 0.0942 'International Tables Vol C Tables 4.2.6.8 and 6.1.1.4'
S S 0.1246 0.1234 'International Tables Vol C Tables 4.2.6.8 and 6.1.1.4'
Ag Ag -0.8971 1.1015 'International Tables Vol C Tables 4.2.6.8 and 6.1.1.4'
O O 0.0106 0.0060 'International Tables Vol C Tables 4.2.6.8 and 6.1.1.4'

loop_
_geom_angle_atom_site_label_1
_geom_angle_atom_site_label_2
_geom_angle_atom_site_label_3
_geom_angle
_geom_angle_site_symmetry_1
_geom_angle_site_symmetry_3
N11 Ag1 N31 163.38(9) . .
N11 Ag1 Ag2 101.64(6) . .
N31 Ag1 Ag2 93.70(5) . .
N11 Ag1 S2 95.57(6) . .
N31 Ag1 S2 82.16(5) . .
Ag2 Ag1 S2 75.013(13) . .
N11 Ag1 S4 111.02(6) . .
N31 Ag1 S4 79.06(5) . .
Ag2 Ag1 S4 74.579(14) . .
S2 Ag1 S4 142.872(18) . .
N11 Ag1 F7A 82.3(2) . 1_565
N31 Ag1 F7A 81.1(2) . 1_565
Ag2 Ag1 F7A 154.3(2) . 1_565
S2 Ag1 F7A 79.4(2) . 1_565
S4 Ag1 F7A 128.12(19) . 1_565
N11 Ag1 F7B 85.9(2) . 1_565
N31 Ag1 F7B 77.5(2) . 1_565
Ag2 Ag1 F7B 153.1(3) . 1_565
S2 Ag1 F7B 78.6(3) . 1_565
S4 Ag1 F7B 127.1(2) . 1_565
F7A Ag1 F7B 3.6(4) 1_565 1_565
N41 Ag2 N21 167.79(8) . .
N41 Ag2 O52 95.32(8) . .
N21 Ag2 O52 90.10(8) . .
N41 Ag2 S3 94.04(6) . .
N21 Ag2 S3 98.16(6) . .
O52 Ag2 S3 66.40(6) . .
N41 Ag2 Ag1 81.89(6) . .
N21 Ag2 Ag1 100.34(6) . .
O52 Ag2 Ag1 142.71(6) . .
S3 Ag2 Ag1 76.674(14) . .
N41 Ag2 O51 83.55(8) . .
N21 Ag2 O51 87.54(8) . .
O52 Ag2 O51 73.40(8) . .
S3 Ag2 O51 139.34(6) . .
Ag1 Ag2 O51 142.06(7) . .
N41 Ag2 S1 99.08(6) . .
N21 Ag2 S1 71.68(6) . .
O52 Ag2 S1 152.09(6) . .
S3 Ag2 S1 135.507(17) . .
Ag1 Ag2 S1 63.570(12) . .
O51 Ag2 S1 84.57(6) . .
C11 S1 C1 101.82(12) . .
C11 S1 Ag2 97.15(9) . .
C1 S1 Ag2 97.50(8) . .
C21 S2 C1 100.47(12) . .
C21 S2 Ag1 107.05(8) . .
C1 S2 Ag1 95.98(9) . .
C31 S3 C2 100.97(12) . .
C31 S3 Ag2 104.95(8) . .
C2 S3 Ag2 98.47(9) . .
C41 S4 C2 103.26(12) . .
C41 S4 Ag1 88.58(8) . .
C2 S4 Ag1 103.21(9) . .
S2 C1 S1 115.06(14) . .
S2 C1 H1A 108.5 . .
S1 C1 H1A 108.5 . .
S2 C1 H1B 108.5 . .
S1 C1 H1B 108.5 . .
H1A C1 H1B 107.5 . .
S4 C2 S3 117.05(15) . .
S4 C2 H2A 108.0 . .
S3 C2 H2A 108.0 . .
S4 C2 H2B 108.0 . .
S3 C2 H2B 108.0 . .
H2A C2 H2B 107.3 . .
N11 C11 N12 110.5(2) . .
N11 C11 S1 125.18(19) . .
N12 C11 S1 124.03(19) . .
C13 C12 N12 106.3(2) . .
C13 C12 H12 126.9 . .
N12 C12 H12 126.9 . .
C12 C13 N11 110.1(2) . .
C12 C13 H13 124.9 . .
N11 C13 H13 124.9 . .
N12 C14 H14A 109.5 . .
N12 C14 H14B 109.5 . .
H14A C14 H14B 109.5 . .
N12 C14 H14C 109.5 . .
H14A C14 H14C 109.5 . .
H14B C14 H14C 109.5 . .
N21 C21 N22 110.8(2) . .
N21 C21 S2 125.32(19) . .
N22 C21 S2 123.63(18) . .
C23 C22 N22 106.4(2) . .
C23 C22 H22 126.8 . .
N22 C22 H22 126.8 . .
C22 C23 N21 110.1(2) . .
C22 C23 H23 125.0 . .
N21 C23 H23 125.0 . .
N22 C24 H24A 109.5 . .
N22 C24 H24B 109.5 . .
H24A C24 H24B 109.5 . .
N22 C24 H24C 109.5 . .
H24A C24 H24C 109.5 . .
H24B C24 H24C 109.5 . .
N31 C31 N32 110.1(2) . .
N31 C31 S3 125.31(18) . .
N32 C31 S3 124.43(18) . .
C33 C32 N32 106.7(2) . .
C33 C32 H32 126.7 . .
N32 C32 H32 126.7 . .
C32 C33 N31 109.3(2) . .
C32 C33 H33 125.3 . .
N31 C33 H33 125.3 . .
N32 C34 H34A 109.5 . .
N32 C34 H34B 109.5 . .
H34A C34 H34B 109.5 . .
N32 C34 H34C 109.5 . .
H34A C34 H34C 109.5 . .
H34B C34 H34C 109.5 . .
N41 C41 N42 110.6(2) . .
N41 C41 S4 126.10(18) . .
N42 C41 S4 123.15(19) . .
C43 C42 N42 106.5(2) . .
C43 C42 H42 126.8 . .
N42 C42 H42 126.8 . .
C42 C43 N41 109.8(2) . .
C42 C43 H43 125.1 . .
N41 C43 H43 125.1 . .
N42 C44 H44A 109.5 . .
N42 C44 H44B 109.5 . .
H44A C44 H44B 109.5 . .
N42 C44 H44C 109.5 . .
H44A C44 H44C 109.5 . .
H44B C44 H44C 109.5 . .
O51 C51 C53 122.6(4) . .
O51 C51 C52 120.8(3) . .
C53 C51 C52 116.6(3) . .
C51 C52 H52A 109.5 . .
C51 C52 H52B 109.5 . .
H52A C52 H52B 109.5 . .
C51 C52 H52C 109.5 . .
H52A C52 H52C 109.5 . .
H52B C52 H52C 109.5 . .
C51 C53 H53A 109.5 . .
C51 C53 H53B 109.5 . .
H53A C53 H53B 109.5 . .
C51 C53 H53C 109.5 . .
H53A C53 H53C 109.5 . .
H53B C53 H53C 109.5 . .
O52 C54 C56 121.8(3) . .
O52 C54 C55 121.8(3) . .
C56 C54 C55 116.4(3) . .
C54 C55 H55A 109.5 . .
C54 C55 H55B 109.5 . .
H55A C55 H55B 109.5 . .
C54 C55 H55C 109.5 . .
H55A C55 H55C 109.5 . .
H55B C55 H55C 109.5 . .
C54 C56 H56A 109.5 . .
C54 C56 H56B 109.5 . .
H56A C56 H56B 109.5 . .
C54 C56 H56C 109.5 . .
H56A C56 H56C 109.5 . .
H56B C56 H56C 109.5 . .
C11 N11 C13 105.2(2) . .
C11 N11 Ag1 121.46(17) . .
C13 N11 Ag1 124.67(18) . .
C11 N12 C12 107.9(2) . .
C11 N12 C14 126.3(2) . .
C12 N12 C14 125.8(2) . .
C21 N21 C23 105.7(2) . .
C21 N21 Ag2 131.01(17) . .
C23 N21 Ag2 123.28(17) . .
C21 N22 C22 107.1(2) . .
C21 N22 C24 127.6(2) . .
C22 N22 C24 125.3(2) . .
C31 N31 C33 106.4(2) . .
C31 N31 Ag1 128.88(16) . .
C33 N31 Ag1 124.57(16) . .
C31 N32 C32 107.6(2) . .
C31 N32 C34 127.6(2) . .
C32 N32 C34 124.9(2) . .
C41 N41 C43 105.8(2) . .
C41 N41 Ag2 129.43(16) . .
C43 N41 Ag2 123.79(17) . .
C41 N42 C42 107.3(2) . .
C41 N42 C44 127.5(2) . .
C42 N42 C44 125.2(2) . .
C51 O51 Ag2 114.9(2) . .
C54 O52 Ag2 133.0(2) . .
F2 P1 F3 91.64(13) . .
F2 P1 F6 89.93(13) . .
F3 P1 F6 178.42(13) . .
F2 P1 F1 89.69(11) . .
F3 P1 F1 89.88(10) . .
F6 P1 F1 90.31(10) . .
F2 P1 F4 91.55(12) . .
F3 P1 F4 90.55(10) . .
F6 P1 F4 89.22(10) . .
F1 P1 F4 178.68(11) . .
F2 P1 F5 178.90(13) . .
F3 P1 F5 89.34(12) . .
F6 P1 F5 89.09(11) . .
F1 P1 F5 89.80(10) . .
F4 P1 F5 88.95(10) . .
F11A P2A F8A 179.1(8) . .
F11A P2A F12A 91.2(6) . .
F8A P2A F12A 89.7(5) . .
F11A P2A F10A 89.2(7) . .
F8A P2A F10A 90.9(7) . .
F12A P2A F10A 90.7(6) . .
F11A P2A F9A 90.2(5) . .
F8A P2A F9A 88.9(5) . .
F12A P2A F9A 178.2(7) . .
F10A P2A F9A 90.5(7) . .
F11A P2A F7A 89.5(7) . .
F8A P2A F7A 90.4(7) . .
F12A P2A F7A 90.1(7) . .
F10A P2A F7A 178.5(8) . .
F9A P2A F7A 88.7(7) . .
F12B P2B F8B 88.3(9) . .
F12B P2B F11B 90.2(9) . .
F8B P2B F11B 178.1(11) . .
F12B P2B F9B 178.7(11) . .
F8B P2B F9B 90.7(9) . .
F11B P2B F9B 90.8(9) . .
F12B P2B F10B 90.7(9) . .
F8B P2B F10B 88.3(9) . .
F11B P2B F10B 90.5(9) . .
F9B P2B F10B 88.5(9) . .
F12B P2B F7B 92.3(9) . .
F8B P2B F7B 89.5(10) . .
F11B P2B F7B 91.7(10) . .
F9B P2B F7B 88.5(9) . .
F10B P2B F7B 176.3(11) . .

loop_
_geom_bond_atom_site_label_1
_geom_bond_atom_site_label_2
_geom_bond_distance
_geom_bond_site_symmetry_2
Ag1 N11 2.132(2) .
Ag1 N31 2.137(2) .
Ag1 Ag2 2.9785(3) .
Ag1 S2 3.1724(7) .
Ag1 S4 3.1915(7) .
Ag1 F7A 3.400(13) 1_565
Ag1 F7B 3.754(16) 1_565
Ag2 N41 2.131(2) .
Ag2 N21 2.131(2) .
Ag2 O52 2.862(3) .
Ag2 S3 2.9745(7) .
Ag2 O51 3.366(3) .
Ag2 S1 3.7704(8) .
S1 C11 1.746(3) .
S1 C1 1.810(3) .
S2 C21 1.750(2) .
S2 C1 1.808(3) .
S3 C31 1.741(2) .
S3 C2 1.820(3) .
S4 C41 1.744(2) .
S4 C2 1.813(3) .
C1 H1A 0.9900 .
C1 H1B 0.9900 .
C2 H2A 0.9900 .
C2 H2B 0.9900 .
C11 N11 1.335(3) .
C11 N12 1.350(3) .
C12 C13 1.354(4) .
C12 N12 1.357(4) .
C12 H12 0.9500 .
C13 N11 1.374(4) .
C13 H13 0.9500 .
C14 N12 1.456(4) .
C14 H14A 0.9800 .
C14 H14B 0.9800 .
C14 H14C 0.9800 .
C21 N21 1.328(3) .
C21 N22 1.351(3) .
C22 C23 1.349(4) .
C22 N22 1.372(3) .
C22 H22 0.9500 .
C23 N21 1.369(3) .
C23 H23 0.9500 .
C24 N22 1.458(3) .
C24 H24A 0.9800 .
C24 H24B 0.9800 .
C24 H24C 0.9800 .
C31 N31 1.329(3) .
C31 N32 1.357(3) .
C32 C33 1.357(4) .
C32 N32 1.362(3) .
C32 H32 0.9500 .
C33 N31 1.371(3) .
C33 H33 0.9500 .
C34 N32 1.460(3) .
C34 H34A 0.9800 .
C34 H34B 0.9800 .
C34 H34C 0.9800 .
C41 N41 1.332(3) .
C41 N42 1.345(3) .
C42 C43 1.350(4) .
C42 N42 1.369(3) .
C42 H42 0.9500 .
C43 N41 1.367(3) .
C43 H43 0.9500 .
C44 N42 1.466(3) .
C44 H44A 0.9800 .
C44 H44B 0.9800 .
C44 H44C 0.9800 .
C51 O51 1.195(4) .
C51 C53 1.466(5) .
C51 C52 1.487(5) .
C52 H52A 0.9800 .
C52 H52B 0.9800 .
C52 H52C 0.9800 .
C53 H53A 0.9800 .
C53 H53B 0.9800 .
C53 H53C 0.9800 .
C54 O52 1.212(4) .
C54 C56 1.482(4) .
C54 C55 1.499(4) .
C55 H55A 0.9800 .
C55 H55B 0.9800 .
C55 H55C 0.9800 .
C56 H56A 0.9800 .
C56 H56B 0.9800 .
C56 H56C 0.9800 .
P1 F2 1.5707(19) .
P1 F3 1.5909(19) .
P1 F6 1.5940(18) .
P1 F1 1.5978(17) .
P1 F4 1.5988(17) .
P1 F5 1.5995(18) .
P2A F11A 1.537(8) .
P2A F8A 1.554(8) .
P2A F12A 1.569(8) .
P2A F10A 1.577(8) .
P2A F9A 1.583(8) .
P2A F7A 1.591(8) .
P2B F12B 1.548(12) .
P2B F8B 1.564(12) .
P2B F11B 1.565(12) .
P2B F9B 1.575(11) .
P2B F10B 1.577(11) .
P2B F7B 1.589(11) .

loop_
_geom_torsion_atom_site_label_1
_geom_torsion_atom_site_label_2
_geom_torsion_atom_site_label_3
_geom_torsion_atom_site_label_4
_geom_torsion
_geom_torsion_site_symmetry_1
N11 Ag1 Ag2 N41 67.25(8) .
N31 Ag1 Ag2 N41 -119.17(8) .
S2 Ag1 Ag2 N41 159.96(6) .
S4 Ag1 Ag2 N41 -41.60(6) .
F7A Ag1 Ag2 N41 163.7(5) 1_565
F7B Ag1 Ag2 N41 171.4(4) 1_565
N11 Ag1 Ag2 N21 -100.59(8) .
N31 Ag1 Ag2 N21 72.99(8) .
S2 Ag1 Ag2 N21 -7.87(6) .
S4 Ag1 Ag2 N21 150.57(6) .
F7A Ag1 Ag2 N21 -4.1(5) 1_565
F7B Ag1 Ag2 N21 3.6(4) 1_565
N11 Ag1 Ag2 O52 155.38(11) .
N31 Ag1 Ag2 O52 -31.04(10) .
S2 Ag1 Ag2 O52 -111.90(9) .
S4 Ag1 Ag2 O52 46.54(9) .
F7A Ag1 Ag2 O52 -108.1(5) 1_565
F7B Ag1 Ag2 O52 -100.5(4) 1_565
N11 Ag1 Ag2 S3 163.38(6) .
N31 Ag1 Ag2 S3 -23.04(5) .
S2 Ag1 Ag2 S3 -103.902(19) .
S4 Ag1 Ag2 S3 54.537(19) .
F7A Ag1 Ag2 S3 -100.1(5) 1_565
F7B Ag1 Ag2 S3 -92.5(4) 1_565
N11 Ag1 Ag2 O51 -1.21(10) .
N31 Ag1 Ag2 O51 172.38(9) .
S2 Ag1 Ag2 O51 91.51(8) .
S4 Ag1 Ag2 O51 -110.05(8) .
F7A Ag1 Ag2 O51 95.3(5) 1_565
F7B Ag1 Ag2 O51 103.0(4) 1_565
N11 Ag1 Ag2 S1 -37.17(6) .
N31 Ag1 Ag2 S1 136.41(5) .
S2 Ag1 Ag2 S1 55.548(18) .
S4 Ag1 Ag2 S1 -146.012(19) .
F7A Ag1 Ag2 S1 59.3(5) 1_565
F7B Ag1 Ag2 S1 67.0(4) 1_565
N41 Ag2 S1 C11 -44.95(10) .
N21 Ag2 S1 C11 143.29(10) .
O52 Ag2 S1 C11 -165.11(13) .
S3 Ag2 S1 C11 60.39(9) .
Ag1 Ag2 S1 C11 31.22(8) .
O51 Ag2 S1 C11 -127.51(10) .
N41 Ag2 S1 C1 -147.94(11) .
N21 Ag2 S1 C1 40.29(11) .
O52 Ag2 S1 C1 91.90(14) .
S3 Ag2 S1 C1 -42.60(10) .
Ag1 Ag2 S1 C1 -71.77(9) .
O51 Ag2 S1 C1 129.50(11) .
N11 Ag1 S2 C21 107.66(11) .
N31 Ag1 S2 C21 -88.92(10) .
Ag2 Ag1 S2 C21 7.07(8) .
S4 Ag1 S2 C21 -28.87(9) .
F7A Ag1 S2 C21 -171.3(2) 1_565
F7B Ag1 S2 C21 -167.7(2) 1_565
N11 Ag1 S2 C1 4.75(11) .
N31 Ag1 S2 C1 168.17(11) .
Ag2 Ag1 S2 C1 -95.84(9) .
S4 Ag1 S2 C1 -131.78(9) .
F7A Ag1 S2 C1 85.8(2) 1_565
F7B Ag1 S2 C1 89.4(2) 1_565
N41 Ag2 S3 C31 105.86(10) .
N21 Ag2 S3 C31 -73.58(10) .
O52 Ag2 S3 C31 -160.09(10) .
Ag1 Ag2 S3 C31 25.19(8) .
O51 Ag2 S3 C31 -169.34(11) .
S1 Ag2 S3 C31 -1.46(9) .
N41 Ag2 S3 C2 2.04(11) .
N21 Ag2 S3 C2 -177.39(11) .
O52 Ag2 S3 C2 96.09(11) .
Ag1 Ag2 S3 C2 -78.63(10) .
O51 Ag2 S3 C2 86.85(13) .
S1 Ag2 S3 C2 -105.28(10) .
N11 Ag1 S4 C41 -50.48(11) .
N31 Ag1 S4 C41 143.30(10) .
Ag2 Ag1 S4 C41 46.31(8) .
S2 Ag1 S4 C41 82.34(9) .
F7A Ag1 S4 C41 -147.3(3) 1_565
F7B Ag1 S4 C41 -151.7(4) 1_565
N11 Ag1 S4 C2 -153.77(12) .
N31 Ag1 S4 C2 40.01(11) .
Ag2 Ag1 S4 C2 -56.98(9) .
S2 Ag1 S4 C2 -20.95(10) .
F7A Ag1 S4 C2 109.4(3) 1_565
F7B Ag1 S4 C2 105.0(4) 1_565
C21 S2 C1 S1 -69.18(17) .
Ag1 S2 C1 S1 39.43(15) .
C11 S1 C1 S2 -87.97(16) .
Ag2 S1 C1 S2 10.99(15) .
C41 S4 C2 S3 -84.79(17) .
Ag1 S4 C2 S3 6.88(17) .
C31 S3 C2 S4 -62.48(17) .
Ag2 S3 C2 S4 44.65(16) .
C1 S1 C11 N11 93.0(2) .
Ag2 S1 C11 N11 -6.3(2) .
C1 S1 C11 N12 -93.7(2) .
Ag2 S1 C11 N12 167.0(2) .
N12 C12 C13 N11 0.7(3) .
C1 S2 C21 N21 97.1(2) .
Ag1 S2 C21 N21 -2.6(2) .
C1 S2 C21 N22 -88.9(2) .
Ag1 S2 C21 N22 171.45(18) .
N22 C22 C23 N21 -0.1(3) .
C2 S3 C31 N31 83.5(2) .
Ag2 S3 C31 N31 -18.4(2) .
C2 S3 C31 N32 -101.9(2) .
Ag2 S3 C31 N32 156.16(19) .
N32 C32 C33 N31 0.2(3) .
C2 S4 C41 N41 69.6(2) .
Ag1 S4 C41 N41 -33.6(2) .
C2 S4 C41 N42 -115.1(2) .
Ag1 S4 C41 N42 141.6(2) .
N42 C42 C43 N41 0.5(3) .
N12 C11 N11 C13 0.6(3) .
S1 C11 N11 C13 174.67(19) .
N12 C11 N11 Ag1 149.57(17) .
S1 C11 N11 Ag1 -36.3(3) .
C12 C13 N11 C11 -0.8(3) .
C12 C13 N11 Ag1 -148.5(2) .
N31 Ag1 N11 C11 -90.7(3) .
Ag2 Ag1 N11 C11 66.4(2) .
S2 Ag1 N11 C11 -9.5(2) .
S4 Ag1 N11 C11 144.13(19) .
F7A Ag1 N11 C11 -87.9(3) 1_565
F7B Ag1 N11 C11 -87.5(3) 1_565
N31 Ag1 N11 C13 52.1(4) .
Ag2 Ag1 N11 C13 -150.8(2) .
S2 Ag1 N11 C13 133.4(2) .
S4 Ag1 N11 C13 -73.1(2) .
F7A Ag1 N11 C13 54.9(3) 1_565
F7B Ag1 N11 C13 55.3(3) 1_565
N11 C11 N12 C12 -0.2(3) .
S1 C11 N12 C12 -174.4(2) .
N11 C11 N12 C14 -178.2(3) .
S1 C11 N12 C14 7.6(4) .
C13 C12 N12 C11 -0.3(3) .
C13 C12 N12 C14 177.8(3) .
N22 C21 N21 C23 0.4(3) .
S2 C21 N21 C23 175.0(2) .
N22 C21 N21 Ag2 177.70(16) .
S2 C21 N21 Ag2 -7.6(3) .
C22 C23 N21 C21 -0.2(3) .
C22 C23 N21 Ag2 -177.8(2) .
N41 Ag2 N21 C21 -86.5(4) .
O52 Ag2 N21 C21 157.0(2) .
S3 Ag2 N21 C21 90.8(2) .
Ag1 Ag2 N21 C21 13.0(2) .
O51 Ag2 N21 C21 -129.6(2) .
S1 Ag2 N21 C21 -44.6(2) .
N41 Ag2 N21 C23 90.4(4) .
O52 Ag2 N21 C23 -26.1(2) .
S3 Ag2 N21 C23 -92.3(2) .
Ag1 Ag2 N21 C23 -170.1(2) .
O51 Ag2 N21 C23 47.3(2) .
S1 Ag2 N21 C23 132.4(2) .
N21 C21 N22 C22 -0.4(3) .
S2 C21 N22 C22 -175.2(2) .
N21 C21 N22 C24 179.7(2) .
S2 C21 N22 C24 4.9(4) .
C23 C22 N22 C21 0.3(3) .
C23 C22 N22 C24 -179.8(3) .
N32 C31 N31 C33 0.8(3) .
S3 C31 N31 C33 176.05(18) .
N32 C31 N31 Ag1 175.86(15) .
S3 C31 N31 Ag1 -8.9(3) .
C32 C33 N31 C31 -0.6(3) .
C32 C33 N31 Ag1 -175.94(16) .
N11 Ag1 N31 C31 -173.1(2) .
Ag2 Ag1 N31 C31 29.4(2) .
S2 Ag1 N31 C31 103.7(2) .
S4 Ag1 N31 C31 -44.14(19) .
F7A Ag1 N31 C31 -176.0(3) 1_565
F7B Ag1 N31 C31 -176.4(3) 1_565
N11 Ag1 N31 C33 1.1(4) .
Ag2 Ag1 N31 C33 -156.38(18) .
S2 Ag1 N31 C33 -82.08(18) .
S4 Ag1 N31 C33 130.11(19) .
F7A Ag1 N31 C33 -1.7(3) 1_565
F7B Ag1 N31 C33 -2.1(3) 1_565
N31 C31 N32 C32 -0.7(3) .
S3 C31 N32 C32 -176.00(18) .
N31 C31 N32 C34 179.1(2) .
S3 C31 N32 C34 3.8(4) .
C33 C32 N32 C31 0.3(3) .
C33 C32 N32 C34 -179.5(2) .
N42 C41 N41 C43 0.4(3) .
S4 C41 N41 C43 176.2(2) .
N42 C41 N41 Ag2 169.17(16) .
S4 C41 N41 Ag2 -15.1(3) .
C42 C43 N41 C41 -0.6(3) .
C42 C43 N41 Ag2 -170.13(18) .
N21 Ag2 N41 C41 158.1(3) .
O52 Ag2 N41 C41 -85.9(2) .
S3 Ag2 N41 C41 -19.3(2) .
Ag1 Ag2 N41 C41 56.6(2) .
O51 Ag2 N41 C41 -158.5(2) .
S1 Ag2 N41 C41 118.1(2) .
N21 Ag2 N41 C43 -35.0(5) .
O52 Ag2 N41 C43 81.0(2) .
S3 Ag2 N41 C43 147.6(2) .
Ag1 Ag2 N41 C43 -136.5(2) .
O51 Ag2 N41 C43 8.4(2) .
S1 Ag2 N41 C43 -75.0(2) .
N41 C41 N42 C42 -0.1(3) .
S4 C41 N42 C42 -176.05(18) .
N41 C41 N42 C44 -178.9(2) .
S4 C41 N42 C44 5.2(4) .
C43 C42 N42 C41 -0.2(3) .
C43 C42 N42 C44 178.6(2) .
C53 C51 O51 Ag2 64.2(5) .
C52 C51 O51 Ag2 -116.8(3) .
N41 Ag2 O51 C51 -146.7(3) .
N21 Ag2 O51 C51 24.9(3) .
O52 Ag2 O51 C51 115.8(3) .
S3 Ag2 O51 C51 124.6(3) .
Ag1 Ag2 O51 C51 -78.8(3) .
S1 Ag2 O51 C51 -46.9(3) .
C56 C54 O52 Ag2 -27.1(5) .
C55 C54 O52 Ag2 154.4(3) .
N41 Ag2 O52 C54 -14.5(3) .
N21 Ag2 O52 C54 154.5(3) .
S3 Ag2 O52 C54 -106.6(3) .
Ag1 Ag2 O52 C54 -98.1(3) .
O51 Ag2 O52 C54 67.1(3) .
S1 Ag2 O52 C54 106.5(3) .
